data_2311848
loop_
_publ_author_name
'Liu, Yang'
'Feng, Yong Lan'
'Fu, Wei Wei'

_publ_section_title
;
 A new two-dimensional extended adenine and thiophenecarboxylate
 mixed-ligand zinc(II) complex: synthesis, structure, thermostability and
 luminescent properties.
;
_journal_coeditor_code YF3096
_journal_issue 'Pt 12'
_journal_name_full 'Acta crystallographica. Section C, Structural chemistry'
_journal_page_first 1069
_journal_page_last 1073
_journal_paper_doi 10.1107/S2053229615021221
_journal_volume 71
_journal_year 2015
_chemical_formula_iupac '[Zn (C6 H2 O4 S) (C5 H5 N5)]'
_chemical_formula_sum 'C11 H7 N5 O4 S Zn'
_chemical_formula_weight 370.65
_chemical_melting_point 663
_space_group_IT_number 114
_space_group_name_Hall 'P -4 2n'
_space_group_name_H-M_alt 'P -4 21 c'
_symmetry_cell_setting tetragonal
_symmetry_space_group_name_H-M 'P -4 21 c'
_atom_sites_solution_hydrogens geom
_atom_sites_solution_primary direct
_atom_sites_solution_secondary difmap
_audit_creation_method SHELXL-97
_cell_angle_alpha 90.00
_cell_angle_beta 90.00
_cell_angle_gamma 90.00
_cell_formula_units_Z 8
_cell_length_a 16.7143(4)
_cell_length_b 16.7143(4)
_cell_length_c 9.4518(5)
_cell_measurement_reflns_used 9871
_cell_measurement_temperature 296(2)
_cell_measurement_theta_max 27.46
_cell_measurement_theta_min 3.25
_cell_volume 2640.53(17)
_computing_cell_refinement
;
SMART (Bruker, 2012)
;
_computing_data_collection
;
SMART (Bruker, 2012)
;
_computing_data_reduction
;
SAINT (Bruker, 2012)
;
_computing_molecular_graphics
;
SHELXTL (Sheldrick, 2008)
;
_computing_publication_material
;
SHELXTL (Sheldrick, 2008) and PLATON (Spek, 2009)
;
_computing_structure_refinement
;
SHELXL97 (Sheldrick, 2008)
;
_computing_structure_solution
;
SHELXS97 (Sheldrick, 2008)
;
_diffrn_ambient_temperature 296(2)
_diffrn_measured_fraction_theta_full 0.997
_diffrn_measured_fraction_theta_max 0.997
_diffrn_measurement_device_type 'Bruker SMART CCD area-detector'
_diffrn_measurement_method 'phi and omega scans'
_diffrn_radiation_monochromator graphite
_diffrn_radiation_source 'fine-focus sealed tube'
_diffrn_radiation_type MoK\a
_diffrn_radiation_wavelength 0.71073
_diffrn_reflns_av_R_equivalents 0.0385
_diffrn_reflns_av_sigmaI/netI 0.0216
_diffrn_reflns_limit_h_max 21
_diffrn_reflns_limit_h_min -21
_diffrn_reflns_limit_k_max 21
_diffrn_reflns_limit_k_min -21
_diffrn_reflns_limit_l_max 12
_diffrn_reflns_limit_l_min -11
_diffrn_reflns_number 38166
_diffrn_reflns_theta_full 27.56
_diffrn_reflns_theta_max 27.56
_diffrn_reflns_theta_min 3.25
_exptl_absorpt_coefficient_mu 2.045
_exptl_absorpt_correction_T_max 0.6851
_exptl_absorpt_correction_T_min 0.6851
_exptl_absorpt_correction_type multi-scan
_exptl_crystal_colour colorless
_exptl_crystal_density_diffrn 1.865
_exptl_crystal_density_method 'not measured'
_exptl_crystal_description block
_exptl_crystal_F_000 1488
_exptl_crystal_size_max 0.20
_exptl_crystal_size_mid 0.20
_exptl_crystal_size_min 0.20
_refine_diff_density_max 1.702
_refine_diff_density_min -0.997
_refine_ls_abs_structure_details
;
Flack (1983), 1322 Friedel pairs
;
_refine_ls_abs_structure_Flack 0.05(2)
_refine_ls_extinction_coef 0.0031(12)
_refine_ls_extinction_expression Fc^*^=kFc[1+0.001xFc^2^\l^3^/sin(2\q)]^-1/4^
_refine_ls_extinction_method SHELXL
_refine_ls_goodness_of_fit_ref 1.138
_refine_ls_hydrogen_treatment constr
_refine_ls_matrix_type full
_refine_ls_number_parameters 200
_refine_ls_number_reflns 3035
_refine_ls_number_restraints 0
_refine_ls_restrained_S_all 1.138
_refine_ls_R_factor_all 0.0704
_refine_ls_R_factor_gt 0.0639
_refine_ls_shift/su_max 0.000
_refine_ls_shift/su_mean 0.000
_refine_ls_structure_factor_coef Fsqd
_refine_ls_weighting_details 'calc w=1/[\s^2^(Fo^2^)+(0.1323P)^2^+1.1847P] where P=(Fo^2^+2Fc^2^)/3'
_refine_ls_weighting_scheme calc
_refine_ls_wR_factor_gt 0.1792
_refine_ls_wR_factor_ref 0.1864
_reflns_number_gt 2618
_reflns_number_total 3035
_reflns_threshold_expression I>2sigma(I)
_cod_data_source_file yf3096sup1.cif
_cod_data_source_block I
_cod_original_sg_symbol_H-M 'P -421c'
_cod_database_code 2311848

loop_
_symmetry_equiv_pos_as_xyz
'x, y, z'
'-x, -y, z'
'y, -x, -z'
'-y, x, -z'
'-x+1/2, y+1/2, -z+1/2'
'x+1/2, -y+1/2, -z+1/2'
'-y+1/2, -x+1/2, z+1/2'
'y+1/2, x+1/2, z+1/2'

loop_
_atom_site_type_symbol
_atom_site_label
_atom_site_fract_x
_atom_site_fract_y
_atom_site_fract_z
_atom_site_U_iso_or_equiv
_atom_site_adp_type
_atom_site_calc_flag
_atom_site_refinement_flags
_atom_site_occupancy
_atom_site_symmetry_multiplicity
N N3 0.9483(3) 0.8798(3) 0.3437(5) 0.0506(12) Uani d . 1 1
C C2 0.8976(4) 0.8528(4) 0.2483(6) 0.0489(13) Uani d . 1 1
H H2 0.8435 0.8569 0.2698 0.059 Uiso calc R 1 1
C C4 1.0257(3) 0.8717(3) 0.3028(6) 0.0435(12) Uani d . 1 1
C C5 1.0522(3) 0.8396(3) 0.1756(6) 0.0428(11) Uani d . 1 1
C C6 0.9955(4) 0.8104(3) 0.0811(6) 0.0443(12) Uani d . 1 1
C C8 1.1564(4) 0.8705(4) 0.2971(7) 0.0487(13) Uani d . 1 1
H H8 1.2092 0.8772 0.3258 0.058 Uiso calc R 1 1
C C10 0.8618(5) 0.6398(4) -0.1096(8) 0.0620(17) Uani d . 1 1
C C11 0.8578(4) 0.5521(4) -0.1281(8) 0.0538(14) Uani d . 1 1
C C12 0.8917(5) 0.5063(4) -0.2308(9) 0.069(2) Uani d . 1 1
H H12 0.9209 0.5270 -0.3061 0.083 Uiso calc R 1 1
C C13 0.8775(5) 0.4241(4) -0.2108(8) 0.0666(19) Uani d . 1 1
H H13 0.8972 0.3844 -0.2703 0.080 Uiso calc R 1 1
C C14 0.8313(4) 0.4089(3) -0.0939(7) 0.0498(13) Uani d . 1 1
C C15 0.6674(3) 0.8045(3) 0.0350(6) 0.0444(11) Uani d . 1 1
N N1 0.9166(3) 0.8196(3) 0.1218(5) 0.0456(10) Uani d . 1 1
N N6 1.0117(3) 0.7750(4) -0.0411(5) 0.0537(12) Uani d . 1 1
H H6A 0.9734 0.7581 -0.0939 0.080 Uiso calc R 1 1
H H6B 1.0606 0.7690 -0.0675 0.080 Uiso calc R 1 1
N N7 1.1353(3) 0.8406(3) 0.1742(6) 0.0452(11) Uani d . 1 1
N N9 1.0915(3) 0.8907(3) 0.3779(6) 0.0520(11) Uani d . 1 1
H H9 1.0925 0.9117 0.4610 0.062 Uiso calc R 1 1
O O1 0.9052(5) 0.6800(3) -0.1897(7) 0.0798(16) Uani d . 1 1
O O2 0.8192(3) 0.6689(3) -0.0130(6) 0.0662(12) Uani d . 1 1
O O3 0.6681(3) 0.7615(4) -0.0685(6) 0.0710(14) Uani d . 1 1
O O4 0.7313(2) 0.8286(3) 0.0970(5) 0.0488(9) Uani d . 1 1
S S1 0.80772(9) 0.49544(8) -0.00596(19) 0.0515(3) Uani d . 1 1
Zn Zn1 0.82162(3) 0.78509(3) -0.00973(8) 0.0420(2) Uani d . 1 1

loop_
_atom_site_aniso_label
_atom_site_aniso_U_11
_atom_site_aniso_U_22
_atom_site_aniso_U_33
_atom_site_aniso_U_12
_atom_site_aniso_U_13
_atom_site_aniso_U_23
N3 0.043(2) 0.062(3) 0.047(3) -0.001(2) 0.008(2) -0.001(2)
C2 0.047(3) 0.055(3) 0.044(3) 0.001(3) -0.001(2) -0.003(2)
C4 0.047(3) 0.046(3) 0.038(3) -0.001(2) 0.003(2) -0.002(2)
C5 0.040(3) 0.044(3) 0.045(3) 0.001(2) 0.001(2) -0.001(2)
C6 0.044(3) 0.046(3) 0.043(3) -0.004(2) -0.005(2) -0.004(2)
C8 0.046(3) 0.054(3) 0.047(3) -0.004(3) 0.003(2) -0.008(2)
C10 0.067(4) 0.043(3) 0.076(4) 0.000(3) -0.018(4) 0.006(3)
C11 0.058(3) 0.042(3) 0.062(4) 0.004(3) -0.004(3) 0.006(3)
C12 0.087(5) 0.048(3) 0.074(5) 0.002(4) 0.022(4) 0.007(3)
C13 0.088(5) 0.043(3) 0.068(4) 0.002(3) 0.020(4) -0.007(3)
C14 0.055(3) 0.038(3) 0.056(3) -0.003(2) 0.003(3) 0.000(2)
C15 0.043(3) 0.045(3) 0.044(3) 0.000(2) 0.001(2) -0.003(2)
N1 0.039(2) 0.060(3) 0.038(2) -0.003(2) 0.0025(17) -0.004(2)
N6 0.043(3) 0.069(3) 0.049(2) -0.004(2) 0.002(2) -0.013(2)
N7 0.033(2) 0.047(2) 0.055(3) -0.0016(18) 0.0054(19) -0.001(2)
N9 0.044(2) 0.060(3) 0.051(3) 0.002(2) 0.004(2) -0.002(2)
O1 0.109(5) 0.048(3) 0.082(4) -0.015(3) -0.006(3) 0.010(2)
O2 0.071(3) 0.0369(19) 0.091(4) 0.0049(17) 0.005(3) 0.000(3)
O3 0.064(3) 0.079(3) 0.070(3) 0.013(3) -0.004(2) -0.023(3)
O4 0.0337(18) 0.054(2) 0.059(2) -0.0004(16) 0.0040(17) -0.0027(19)
S1 0.0552(7) 0.0382(6) 0.0611(8) 0.0037(5) 0.0033(7) -0.0041(7)
Zn1 0.0386(3) 0.0366(3) 0.0508(4) 0.00110(19) 0.0034(3) -0.0003(3)

loop_
_atom_type_symbol
_atom_type_description
_atom_type_scat_dispersion_real
_atom_type_scat_dispersion_imag
_atom_type_scat_source
C C 0.0033 0.0016 'International Tables Vol C Tables 4.2.6.8 and 6.1.1.4'
H H 0.0000 0.0000 'International Tables Vol C Tables 4.2.6.8 and 6.1.1.4'
N N 0.0061 0.0033 'International Tables Vol C Tables 4.2.6.8 and 6.1.1.4'
O O 0.0106 0.0060 'International Tables Vol C Tables 4.2.6.8 and 6.1.1.4'
S S 0.1246 0.1234 'International Tables Vol C Tables 4.2.6.8 and 6.1.1.4'
Zn Zn 0.2839 1.4301 'International Tables Vol C Tables 4.2.6.8 and 6.1.1.4'

loop_
_geom_angle_atom_site_label_1
_geom_angle_atom_site_label_2
_geom_angle_atom_site_label_3
_geom_angle_site_symmetry_1
_geom_angle_site_symmetry_3
_geom_angle
C2 N3 C4 . . 112.6(5)
N3 C2 N1 . . 126.4(6)
N3 C2 H2 . . 116.8
N1 C2 H2 . . 116.8
N9 C4 N3 . . 127.2(5)
N9 C4 C5 . . 106.7(5)
N3 C4 C5 . . 126.1(5)
N7 C5 C4 . . 108.8(5)
N7 C5 C6 . . 132.8(6)
C4 C5 C6 . . 118.3(5)
N6 C6 N1 . . 119.2(5)
N6 C6 C5 . . 125.2(6)
N1 C6 C5 . . 115.6(5)
N7 C8 N9 . . 112.0(6)
N7 C8 H8 . . 124.0
N9 C8 H8 . . 124.0
O1 C10 O2 . . 124.3(6)
O1 C10 C11 . . 119.3(7)
O2 C10 C11 . . 116.4(7)
C12 C11 C10 . . 128.7(7)
C12 C11 S1 . . 111.9(5)
C10 C11 S1 . . 119.4(6)
C11 C12 C13 . . 112.6(7)
C11 C12 H12 . . 123.7
C13 C12 H12 . . 123.7
C14 C13 C12 . . 112.6(6)
C14 C13 H13 . . 123.7
C12 C13 H13 . . 123.7
C13 C14 C15 . 3_565 129.9(6)
C13 C14 S1 . . 111.3(4)
C15 C14 S1 3_565 . 118.8(5)
O3 C15 O4 . . 123.1(6)
O3 C15 C14 . 4_655 119.8(6)
O4 C15 C14 . 4_655 117.1(5)
C2 N1 C6 . . 121.0(5)
C2 N1 Zn1 . . 117.3(4)
C6 N1 Zn1 . . 121.7(4)
C6 N6 H6A . . 120.0
C6 N6 H6B . . 120.0
H6A N6 H6B . . 120.0
C8 N7 C5 . . 105.4(5)
C8 N7 Zn1 . 4_755 123.3(4)
C5 N7 Zn1 . 4_755 130.4(4)
C4 N9 C8 . . 107.1(5)
C4 N9 H9 . . 126.4
C8 N9 H9 . . 126.4
C10 O2 Zn1 . . 112.8(5)
C15 O4 Zn1 . . 106.8(4)
C11 S1 C14 . . 91.6(3)
O2 Zn1 O4 . . 111.4(2)
O2 Zn1 N7 . 3_575 129.3(2)
O4 Zn1 N7 . 3_575 105.42(19)
O2 Zn1 N1 . . 107.5(2)
O4 Zn1 N1 . . 100.16(18)
N7 Zn1 N1 3_575 . 98.76(19)

loop_
_geom_bond_atom_site_label_1
_geom_bond_atom_site_label_2
_geom_bond_site_symmetry_2
_geom_bond_distance
N3 C2 . 1.317(8)
N3 C4 . 1.357(8)
C2 N1 . 1.355(7)
C2 H2 . 0.9300
C4 N9 . 1.346(8)
C4 C5 . 1.389(8)
C5 N7 . 1.389(7)
C5 C6 . 1.391(8)
C6 N6 . 1.325(7)
C6 N1 . 1.382(7)
C8 N7 . 1.313(8)
C8 N9 . 1.370(8)
C8 H8 . 0.9300
C10 O1 . 1.245(10)
C10 O2 . 1.256(9)
C10 C11 . 1.477(9)
C11 C12 . 1.360(10)
C11 S1 . 1.712(7)
C12 C13 . 1.407(10)
C12 H12 . 0.9300
C13 C14 . 1.372(10)
C13 H13 . 0.9300
C14 C15 3_565 1.461(8)
C14 S1 . 1.715(6)
C15 O3 . 1.213(8)
C15 O4 . 1.283(7)
C15 C14 4_655 1.461(8)
N1 Zn1 . 2.098(5)
N6 H6A . 0.8600
N6 H6B . 0.8600
N7 Zn1 4_755 2.071(5)
N9 H9 . 0.8600
O2 Zn1 . 1.942(4)
O4 Zn1 . 1.957(4)
Zn1 N7 3_575 2.071(5)

loop_
_geom_hbond_atom_site_label_D
_geom_hbond_atom_site_label_H
_geom_hbond_atom_site_label_A
_geom_hbond_site_symmetry_A
_geom_hbond_distance_DH
_geom_hbond_distance_HA
_geom_hbond_distance_DA
_geom_hbond_angle_DHA
N6 H6A O1 . 0.86 1.96 2.770(8) 157.3
N6 H6B O4 4_755 0.86 1.98 2.816(7) 165.6
N9 H9 N3 4_756 0.86 2.00 2.843(8) 166.5

loop_
_geom_torsion_atom_site_label_1
_geom_torsion_atom_site_label_2
_geom_torsion_atom_site_label_3
_geom_torsion_atom_site_label_4
_geom_torsion_site_symmetry_1
_geom_torsion_site_symmetry_4
_geom_torsion
C4 N3 C2 N1 . . 0.3(9)
C2 N3 C4 N9 . . -177.5(6)
C2 N3 C4 C5 . . 0.5(9)
N9 C4 C5 N7 . . -0.8(7)
N3 C4 C5 N7 . . -179.1(6)
N9 C4 C5 C6 . . 176.3(5)
N3 C4 C5 C6 . . -2.0(9)
N7 C5 C6 N6 . . -0.6(11)
C4 C5 C6 N6 . . -176.9(6)
N7 C5 C6 N1 . . 178.9(6)
C4 C5 C6 N1 . . 2.6(8)
O1 C10 C11 C12 . . -5.4(13)
O2 C10 C11 C12 . . 173.7(8)
O1 C10 C11 S1 . . 172.4(6)
O2 C10 C11 S1 . . -8.5(9)
C10 C11 C12 C13 . . 177.6(8)
S1 C11 C12 C13 . . -0.3(10)
C11 C12 C13 C14 . . 1.3(12)
C12 C13 C14 C15 . 3_565 -178.7(7)
C12 C13 C14 S1 . . -1.7(10)
N3 C2 N1 C6 . . 0.5(10)
N3 C2 N1 Zn1 . . -178.4(5)
N6 C6 N1 C2 . . 177.5(6)
C5 C6 N1 C2 . . -2.0(8)
N6 C6 N1 Zn1 . . -3.6(8)
C5 C6 N1 Zn1 . . 176.8(4)
N9 C8 N7 C5 . . -1.3(7)
N9 C8 N7 Zn1 . 4_755 168.8(4)
C4 C5 N7 C8 . . 1.3(7)
C6 C5 N7 C8 . . -175.2(6)
C4 C5 N7 Zn1 . 4_755 -167.8(4)
C6 C5 N7 Zn1 . 4_755 15.7(10)
N3 C4 N9 C8 . . 178.3(6)
C5 C4 N9 C8 . . 0.0(7)
N7 C8 N9 C4 . . 0.8(8)
O1 C10 O2 Zn1 . . 4.3(9)
C11 C10 O2 Zn1 . . -174.7(5)
O3 C15 O4 Zn1 . . 1.1(8)
C14 C15 O4 Zn1 4_655 . -178.5(5)
C12 C11 S1 C14 . . -0.5(6)
C10 C11 S1 C14 . . -178.7(6)
C13 C14 S1 C11 . . 1.3(6)
C15 C14 S1 C11 3_565 . 178.7(6)
C10 O2 Zn1 O4 . . 161.7(5)
C10 O2 Zn1 N7 . 3_575 28.1(6)
C10 O2 Zn1 N1 . . -89.5(5)
C15 O4 Zn1 O2 . . -60.0(4)
C15 O4 Zn1 N7 . 3_575 84.4(4)
C15 O4 Zn1 N1 . . -173.5(4)
C2 N1 Zn1 O2 . . -109.4(5)
C6 N1 Zn1 O2 . . 71.8(5)
C2 N1 Zn1 O4 . . 7.0(5)
C6 N1 Zn1 O4 . . -171.8(4)
C2 N1 Zn1 N7 . 3_575 114.5(5)
C6 N1 Zn1 N7 . 3_575 -64.3(5)
